data_4022359
loop_
_publ_author_name
'Jason E. Field'
'Thomas J. Hill'
'D. Venkataraman'

_publ_contact_author_address
;
Department of Chemistry
University of Massachusetts
Amherst, MA 01003
;
_publ_contact_author_email dv@chem.umass.edu
_publ_contact_author_fax 413-545-4490
_publ_contact_author_name 'D. Venkataraman'
_publ_contact_author_phone 413-545-2028
_publ_section_title
;
 Bridged Triarylamines: A New Class of Heterohelicenes
;
_journal_name_full 'Journal of Organic Chemistry'
_journal_page_first 6071
_journal_page_last 6078
_journal_paper_doi 10.1021/jo026883p
_journal_volume 68
_journal_year 2003
_chemical_compound_source 'Local laboratory'
_chemical_formula_moiety 'C28 H21 N O2 '
_chemical_formula_sum 'C28 H21 N O2'
_chemical_formula_weight 403.481
_chemical_name_systematic
;
  ?
;
_space_group_IT_number 14
_symmetry_cell_setting monoclinic
_symmetry_space_group_name_Hall '-P 2ybc'
_symmetry_space_group_name_H-M 'P 1 21/c 1'
_atom_sites_solution_primary direct
_atom_sites_solution_secondary difmap
_audit_creation_method maXus
_cell_angle_alpha 90.00
_cell_angle_beta 93.2904(10)
_cell_angle_gamma 90.00
_cell_formula_units_Z 4
_cell_length_a 8.8628(2)
_cell_length_b 11.4131(3)
_cell_length_c 20.4548(7)
_cell_measurement_reflns_used 3695
_cell_measurement_temperature 298
_cell_measurement_theta_max 25.028
_cell_measurement_theta_min 4.076
_cell_volume 2065.63(10)
_computing_cell_refinement 'HKL Scalepack (Otwinowski & Minor 1997)'
_computing_data_collection KappaCCD
_computing_data_reduction 'Denzo and Scalepak (Otwinowski & Minor, 1997)'
_computing_structure_refinement 'SHELXL-97 (Sheldrick, 1997)'
_computing_structure_solution 'SHELXS-97 (Sheldrick, 1997)'
_diffrn_measured_fraction_theta_full 0.986
_diffrn_measured_fraction_theta_max 0.986
_diffrn_measurement_device KappaCCD
_diffrn_measurement_method CCD
_diffrn_orient_matrix_type X=UH
_diffrn_orient_matrix_UB_11 -0.09525
_diffrn_orient_matrix_UB_12 0.05693
_diffrn_orient_matrix_UB_13 0.02145
_diffrn_orient_matrix_UB_21 0.04451
_diffrn_orient_matrix_UB_22 0.05499
_diffrn_orient_matrix_UB_23 0.05169
_diffrn_orient_matrix_UB_31 0.00634
_diffrn_orient_matrix_UB_32 0.03044
_diffrn_orient_matrix_UB_33 -0.03784
_diffrn_radiation_source 'fine-focus sealed tube'
_diffrn_radiation_type ' MoK\a'
_diffrn_radiation_wavelength_id all
_diffrn_reflns_limit_h_max 10
_diffrn_reflns_limit_h_min -10
_diffrn_reflns_limit_k_max 12
_diffrn_reflns_limit_k_min -13
_diffrn_reflns_limit_l_max 24
_diffrn_reflns_limit_l_min -24
_diffrn_reflns_number 6705
_diffrn_reflns_theta_full 25.03
_diffrn_reflns_theta_max 25.03
_diffrn_reflns_theta_min 4.09
_exptl_absorpt_coefficient_mu 0.081
_exptl_absorpt_correction_type none
_exptl_crystal_colour Colourless
_exptl_crystal_density_diffrn 1.297
_exptl_crystal_density_method 'not measured'
_exptl_crystal_description Cube
_refine_diff_density_max 0.479
_refine_diff_density_min -0.174
_refine_diff_density_rms 0.040
_refine_ls_extinction_method none
_refine_ls_goodness_of_fit_ref 1.382
_refine_ls_hydrogen_treatment refxyz
_refine_ls_matrix_type full
_refine_ls_number_parameters 280
_refine_ls_number_reflns 3608
_refine_ls_number_restraints 0
_refine_ls_restrained_S_all 1.382
_refine_ls_R_factor_all 0.1004
_refine_ls_R_factor_gt 0.0680
_refine_ls_shift/su_max 0.229
_refine_ls_shift/su_mean 0.027
_refine_ls_structure_factor_coef Fsqd
_refine_ls_weighting_details 'calc w=1/[\s^2^(Fo^2^)+ (0.1000P)^2^+0.0000P] where P=(Fo^2^+2Fc^2^)/3'
_refine_ls_weighting_scheme calc
_refine_ls_wR_factor_gt 0.1927
_refine_ls_wR_factor_ref 0.2092
_reflns_number_gt 2484
_reflns_number_total 3608
_reflns_threshold_expression >2sigma(I)
_cod_data_source_file jo026883psi20021219_022332_2.cif
_cod_data_source_block comp2
_cod_depositor_comments
;
The following automatic conversions were performed:
'_symmetry_cell_setting' value 'Monoclinic' changed to 'monoclinic'
according to '/home/saulius/struct/CIF-dictionaries/cif_core.dic'
dictionary named 'cif_core.dic' version 2.4.1 from 2010-06-29.

Automatic conversion script
Id: cif_fix_enum 1527 2010-12-29 10:47:43Z saulius 
;
_cod_original_sg_symbol_H-M 'P 21/c        '
_cod_original_formula_sum 'C28 H21 N O2 '
_cod_database_code 4022359

loop_
_symmetry_equiv_pos_as_xyz
+X,+Y,+Z
-X,-Y,-Z
'-X,+Y+ 1/2,-Z+ 1/2'
'+X,-Y+ 1/2,+Z+ 1/2'

loop_
_atom_site_label
_atom_site_type_symbol
_atom_site_fract_x
_atom_site_fract_y
_atom_site_fract_z
_atom_site_U_iso_or_equiv
_atom_site_adp_type
_atom_site_occupancy
_atom_site_symmetry_multiplicity
_atom_site_calc_flag
_atom_site_refinement_flags
O1 O 0.4337(2) 0.15728(18) 0.25056(10) 0.0800(7) Uani 1 1 d .
O2 O 0.0731(2) -0.14941(16) -0.01779(10) 0.0743(6) Uani 1 1 d .
N1 N 0.2916(2) 0.13642(16) 0.05935(9) 0.0481(5) Uani 1 1 d .
C1 C 0.2492(2) 0.0490(2) 0.10197(11) 0.0475(6) Uani 1 1 d .
C2 C 0.1753(3) -0.0528(2) 0.07735(12) 0.0526(6) Uani 1 1 d .
C3 C 0.1256(3) -0.1344(2) 0.12079(14) 0.0581(7) Uani 1 1 d .
C4 C 0.1485(3) -0.1241(2) 0.18826(14) 0.0602(7) Uani 1 1 d .
C5 C 0.2317(3) -0.0273(2) 0.21108(13) 0.0599(7) Uani 1 1 d .
C6 C 0.2815(2) 0.0585(2) 0.16935(11) 0.0509(6) Uani 1 1 d .
C7 C 0.3262(2) 0.2487(2) 0.08602(11) 0.0502(6) Uani 1 1 d .
C8 C 0.3831(3) 0.2563(2) 0.15049(12) 0.0552(7) Uani 1 1 d .
C9 C 0.4332(3) 0.3665(3) 0.17507(15) 0.0716(8) Uani 1 1 d .
C10 C 0.4220(3) 0.4642(3) 0.13906(16) 0.0782(9) Uani 1 1 d .
C11 C 0.3113(4) 0.5662(3) 0.04205(19) 0.0850(10) Uani 1 1 d .
C12 C 0.2271(5) 0.5663(3) -0.0153(2) 0.1022(12) Uani 1 1 d .
C13 C 0.1666(4) 0.4607(3) -0.04124(17) 0.0882(10) Uani 1 1 d .
C14 C 0.2004(3) 0.3571(2) -0.00957(14) 0.0669(8) Uani 1 1 d .
C15 C 0.3450(3) 0.4617(2) 0.07600(15) 0.0678(8) Uani 1 1 d .
C16 C 0.2929(3) 0.3533(2) 0.04912(13) 0.0563(7) Uani 1 1 d .
C17 C 0.3172(2) 0.1047(2) -0.00587(11) 0.0497(6) Uani 1 1 d .
C18 C 0.4162(3) 0.1680(2) -0.04331(13) 0.0587(7) Uani 1 1 d .
C19 C 0.4355(3) 0.1369(3) -0.10689(14) 0.0661(8) Uani 1 1 d .
C20 C 0.3610(3) 0.0413(3) -0.13527(13) 0.0667(8) Uani 1 1 d .
C21 C 0.2690(3) -0.0232(2) -0.09868(13) 0.0633(8) Uani 1 1 d .
C22 C 0.2451(3) 0.0055(2) -0.03349(11) 0.0512(6) Uani 1 1 d .
C23 C 0.3747(3) 0.1569(2) 0.19458(13) 0.0587(7) Uani 1 1 d .
C24 C 0.1547(3) -0.0708(2) 0.00626(12) 0.0548(7) Uani 1 1 d .
C25 C 0.0845(3) -0.2159(3) 0.23392(15) 0.0708(8) Uani 1 1 d .
C26 C 0.1066(6) -0.1813(4) 0.3062(2) 0.1323(16) Uani 1 1 d .
C27 C -0.0805(4) -0.2305(5) 0.2180(2) 0.156(2) Uani 1 1 d .
C28 C 0.1656(5) -0.3310(3) 0.2261(2) 0.1163(14) Uani 1 1 d .
H3 H 0.0740 -0.1998 0.1041 0.070 Uiso 1 1 calc R
H5 H 0.2547 -0.0200 0.2558 0.072 Uiso 1 1 calc R
H9 H 0.4753 0.3710 0.2177 0.086 Uiso 1 1 calc R
H10 H 0.4644 0.5337 0.1552 0.094 Uiso 1 1 calc R
H11 H 0.3476 0.6368 0.0593 0.102 Uiso 1 1 calc R
H12 H 0.2091 0.6363 -0.0377 0.123 Uiso 1 1 calc R
H13 H 0.1044 0.4612 -0.0794 0.106 Uiso 1 1 calc R
H14 H 0.1615 0.2875 -0.0272 0.080 Uiso 1 1 calc R
H18 H 0.4692 0.2314 -0.0249 0.070 Uiso 1 1 calc R
H19 H 0.4998 0.1808 -0.1316 0.079 Uiso 1 1 calc R
H20 H 0.3740 0.0216 -0.1787 0.080 Uiso 1 1 calc R
H21 H 0.2203 -0.0882 -0.1174 0.076 Uiso 1 1 calc R
H26A H 0.0636 -0.2405 0.3328 0.198 Uiso 1 1 calc R
H26B H 0.0574 -0.1078 0.3131 0.198 Uiso 1 1 calc R
H26C H 0.2126 -0.1740 0.3180 0.198 Uiso 1 1 calc R
H27A H -0.1204 -0.2878 0.2467 0.234 Uiso 1 1 calc R
H27B H -0.0967 -0.2561 0.1734 0.234 Uiso 1 1 calc R
H27C H -0.1307 -0.1569 0.2235 0.234 Uiso 1 1 calc R
H28A H 0.1246 -0.3886 0.2543 0.175 Uiso 1 1 calc R
H28B H 0.2713 -0.3209 0.2376 0.175 Uiso 1 1 calc R
H28C H 0.1524 -0.3567 0.1815 0.175 Uiso 1 1 calc R

loop_
_atom_site_aniso_label
_atom_site_aniso_U_11
_atom_site_aniso_U_22
_atom_site_aniso_U_33
_atom_site_aniso_U_23
_atom_site_aniso_U_13
_atom_site_aniso_U_12
O1 0.0813(13) 0.0919(16) 0.0645(13) -0.0066(10) -0.0171(10) -0.0042(10)
O2 0.0877(13) 0.0542(12) 0.0794(14) -0.0055(9) -0.0093(10) -0.0199(10)
N1 0.0531(11) 0.0415(11) 0.0500(12) -0.0035(9) 0.0054(8) -0.0068(8)
C1 0.0434(12) 0.0428(14) 0.0562(15) 0.0020(11) 0.0018(10) 0.0014(10)
C2 0.0502(14) 0.0434(14) 0.0637(16) 0.0030(12) -0.0024(11) 0.0000(10)
C3 0.0550(14) 0.0452(15) 0.0737(19) 0.0065(13) -0.0001(12) -0.0030(11)
C4 0.0543(14) 0.0576(16) 0.0692(18) 0.0144(14) 0.0077(12) 0.0066(12)
C5 0.0560(15) 0.0644(18) 0.0593(16) 0.0046(14) 0.0024(11) 0.0099(12)
C6 0.0450(13) 0.0539(15) 0.0541(15) -0.0014(12) 0.0044(10) 0.0028(10)
C7 0.0471(13) 0.0450(14) 0.0589(16) -0.0072(12) 0.0084(10) -0.0077(10)
C8 0.0519(14) 0.0561(16) 0.0575(15) -0.0085(13) 0.0031(11) -0.0070(11)
C9 0.0744(18) 0.073(2) 0.0670(19) -0.0217(16) 0.0040(13) -0.0185(14)
C10 0.085(2) 0.059(2) 0.091(2) -0.0272(18) 0.0147(16) -0.0238(15)
C11 0.111(3) 0.0495(19) 0.096(3) -0.0063(18) 0.026(2) -0.0192(16)
C12 0.140(3) 0.046(2) 0.124(3) 0.017(2) 0.036(3) 0.0007(19)
C13 0.108(2) 0.057(2) 0.099(2) 0.0153(17) 0.0025(18) 0.0000(17)
C14 0.0760(17) 0.0465(16) 0.078(2) 0.0061(14) 0.0040(14) -0.0080(12)
C15 0.0760(18) 0.0500(17) 0.079(2) -0.0077(14) 0.0202(14) -0.0138(13)
C16 0.0597(14) 0.0455(15) 0.0647(17) -0.0048(12) 0.0128(12) -0.0104(11)
C17 0.0512(13) 0.0453(14) 0.0524(15) -0.0024(12) 0.0013(10) 0.0017(10)
C18 0.0579(14) 0.0575(16) 0.0616(18) -0.0056(13) 0.0117(12) -0.0069(11)
C19 0.0648(16) 0.0717(19) 0.0631(18) 0.0014(15) 0.0152(12) -0.0015(14)
C20 0.0717(17) 0.0728(19) 0.0559(16) -0.0073(15) 0.0078(13) 0.0068(14)
C21 0.0751(18) 0.0510(16) 0.0627(18) -0.0114(13) -0.0065(13) 0.0016(13)
C22 0.0589(14) 0.0413(14) 0.0528(15) -0.0040(12) -0.0032(10) 0.0011(11)
C23 0.0483(13) 0.0688(18) 0.0585(17) -0.0105(14) -0.0011(11) 0.0028(11)
C24 0.0585(14) 0.0393(14) 0.0658(17) -0.0037(12) -0.0040(11) -0.0009(11)
C25 0.0665(17) 0.0668(19) 0.080(2) 0.0223(15) 0.0118(13) 0.0057(13)
C26 0.194(5) 0.109(3) 0.097(3) 0.029(2) 0.039(3) -0.021(3)
C27 0.076(2) 0.209(5) 0.184(5) 0.112(4) 0.012(3) -0.025(3)
C28 0.128(3) 0.079(2) 0.144(4) 0.048(2) 0.034(3) 0.021(2)

loop_
_atom_type_symbol
_atom_type_description
_atom_type_scat_dispersion_real
_atom_type_scat_dispersion_imag
_atom_type_scat_source
C C 0.0033 0.0016 'International Tables Vol C Tables 4.2.6.8 and 6.1.1.4'
H H 0.0000 0.0000 'International Tables Vol C Tables 4.2.6.8 and 6.1.1.4'
N N 0.0061 0.0033 'International Tables Vol C Tables 4.2.6.8 and 6.1.1.4'
O O 0.0106 0.0060 'International Tables Vol C Tables 4.2.6.8 and 6.1.1.4'

loop_
_diffrn_radiation_wavelength
0.71073

loop_
_geom_angle_atom_site_label_1
_geom_angle_atom_site_label_2
_geom_angle_atom_site_label_3
_geom_angle
C1 N1 C17 118.14(19)
C1 N1 C7 117.84(19)
C17 N1 C7 123.46(19)
N1 C1 C6 121.0(2)
N1 C1 C2 120.2(2)
C6 C1 C2 118.8(2)
C3 C2 C1 119.0(2)
C3 C2 C24 121.1(2)
C1 C2 C24 119.8(2)
C2 C3 C4 123.4(2)
C3 C4 C5 116.4(2)
C3 C4 C25 120.6(2)
C5 C4 C25 123.0(3)
C6 C5 C4 122.3(2)
C5 C6 C1 119.8(2)
C5 C6 C23 121.0(2)
C1 C6 C23 119.1(2)
C8 C7 N1 118.8(2)
C8 C7 C16 120.0(2)
N1 C7 C16 121.1(2)
C7 C8 C9 118.9(3)
C7 C8 C23 120.8(2)
C9 C8 C23 119.9(2)
C10 C9 C8 122.2(3)
C9 C10 C15 119.9(3)
C12 C11 C15 121.4(3)
C11 C12 C13 120.2(3)
C14 C13 C12 119.4(3)
C13 C14 C16 121.8(3)
C11 C15 C16 119.6(3)
C11 C15 C10 120.5(3)
C16 C15 C10 119.8(3)
C14 C16 C15 117.5(2)
C14 C16 C7 124.3(2)
C15 C16 C7 118.0(2)
C18 C17 C22 118.8(2)
C18 C17 N1 121.6(2)
C22 C17 N1 119.5(2)
C19 C18 C17 120.2(2)
C18 C19 C20 121.3(3)
C21 C20 C19 118.9(3)
C20 C21 C22 121.8(2)
C21 C22 C17 118.8(2)
C21 C22 C24 120.5(2)
C17 C22 C24 120.6(2)
O1 C23 C8 122.7(2)
O1 C23 C6 122.0(2)
C8 C23 C6 115.2(2)
O2 C24 C22 122.5(2)
O2 C24 C2 122.2(2)
C22 C24 C2 115.2(2)
C27 C25 C28 110.3(4)
C27 C25 C4 109.6(2)
C28 C25 C4 109.6(3)
C27 C25 C26 108.0(4)
C28 C25 C26 106.9(3)
C4 C25 C26 112.4(3)
C2 C3 H3 118.3
C4 C3 H3 118.3
C6 C5 H5 118.8
C4 C5 H5 118.8
C10 C9 H9 118.9
C8 C9 H9 118.9
C9 C10 H10 120.0
C15 C10 H10 120.0
C12 C11 H11 119.3
C15 C11 H11 119.3
C11 C12 H12 119.9
C13 C12 H12 119.9
C14 C13 H13 120.3
C12 C13 H13 120.3
C13 C14 H14 119.1
C16 C14 H14 119.1
C19 C18 H18 119.9
C17 C18 H18 119.9
C18 C19 H19 119.3
C20 C19 H19 119.3
C21 C20 H20 120.6
C19 C20 H20 120.5
C20 C21 H21 119.1
C22 C21 H21 119.1
C25 C26 H26A 109.5
C25 C26 H26B 109.5
H26A C26 H26B 109.5
C25 C26 H26C 109.5
H26A C26 H26C 109.5
H26B C26 H26C 109.5
C25 C27 H27A 109.5
C25 C27 H27B 109.5
H27A C27 H27B 109.5
C25 C27 H27C 109.5
H27A C27 H27C 109.5
H27B C27 H27C 109.5
C25 C28 H28A 109.5
C25 C28 H28B 109.5
H28A C28 H28B 109.5
C25 C28 H28C 109.5
H28A C28 H28C 109.5
H28B C28 H28C 109.5

loop_
_geom_bond_atom_site_label_1
_geom_bond_atom_site_label_2
_geom_bond_distance
O1 C23 1.231(3)
O2 C24 1.236(3)
N1 C1 1.391(3)
N1 C17 1.413(3)
N1 C7 1.419(3)
C1 C6 1.396(3)
C1 C2 1.412(3)
C2 C3 1.377(4)
C2 C24 1.470(3)
C3 C4 1.388(4)
C4 C5 1.394(4)
C4 C25 1.534(4)
C5 C6 1.388(4)
C6 C23 1.469(3)
C7 C8 1.387(3)
C7 C16 1.434(3)
C8 C9 1.416(4)
C8 C23 1.455(4)
C9 C10 1.337(4)
C10 C15 1.425(4)
C11 C12 1.354(5)
C11 C15 1.404(4)
C12 C13 1.410(5)
C13 C14 1.373(4)
C14 C16 1.415(4)
C15 C16 1.420(4)
C17 C18 1.398(3)
C17 C22 1.403(3)
C18 C19 1.368(4)
C19 C20 1.385(4)
C20 C21 1.355(4)
C21 C22 1.401(3)
C22 C24 1.462(3)
C25 C27 1.489(4)
C25 C28 1.510(5)
C25 C26 1.532(5)
C3 H3 0.9300
C5 H5 0.9300
C9 H9 0.9300
C10 H10 0.9300
C11 H11 0.9300
C12 H12 0.9300
C13 H13 0.9300
C14 H14 0.9300
C18 H18 0.9300
C19 H19 0.9300
C20 H20 0.9300
C21 H21 0.9300
C26 H26A 0.9600
C26 H26B 0.9600
C26 H26C 0.9600
C27 H27A 0.9600
C27 H27B 0.9600
C27 H27C 0.9600
C28 H28A 0.9600
C28 H28B 0.9600
C28 H28C 0.9600

loop_
_cod_related_entry_id
_cod_related_entry_database
_cod_related_entry_code
1 ChemSpider 9190127
